data_4110330
loop_
_publ_author_name
'Matthew B. Boxer'
'Hisashi Yamamoto'

_publ_section_title
;
 Tris(trimethylsilyl)silyl-Governed Aldehyde Cross-Aldol Cascade Reaction
;
_journal_name_full 'Journal of the American Chemical Society'
_journal_page_first 48
_journal_page_last 49
_journal_paper_doi 10.1021/ja054725k
_journal_volume 128
_journal_year 2006
_chemical_formula_sum 'C39 H80 N2 O6 S Si8'
_chemical_formula_weight 929.83
_chemical_name_systematic
; 
 ? 
;
_space_group_IT_number 2
_symmetry_cell_setting triclinic
_symmetry_space_group_name_Hall '-P 1'
_symmetry_space_group_name_H-M 'P -1'
_atom_sites_solution_hydrogens geom
_atom_sites_solution_primary direct
_atom_sites_solution_secondary difmap
_audit_creation_method SHELXL-97
_cell_angle_alpha 109.700(7)
_cell_angle_beta 98.805(7)
_cell_angle_gamma 91.992(7)
_cell_formula_units_Z 4
_cell_length_a 9.803(4)
_cell_length_b 22.251(9)
_cell_length_c 27.639(11)
_cell_measurement_temperature 100(2)
_cell_volume 5585(4)
_computing_structure_refinement 'SHELXL-97 (Sheldrick, 1997)'
_computing_structure_solution 'SHELXS-97 (Sheldrick, 1990)'
_diffrn_ambient_temperature 100(2)
_diffrn_measured_fraction_theta_full 0.994
_diffrn_measured_fraction_theta_max 0.994
_diffrn_radiation_monochromator graphite
_diffrn_radiation_source 'fine-focus sealed tube'
_diffrn_radiation_type MoK\a
_diffrn_radiation_wavelength 0.71073
_diffrn_reflns_av_R_equivalents 0.0868
_diffrn_reflns_av_sigmaI/netI 0.1496
_diffrn_reflns_limit_h_max 11
_diffrn_reflns_limit_h_min -11
_diffrn_reflns_limit_k_max 26
_diffrn_reflns_limit_k_min -26
_diffrn_reflns_limit_l_max 32
_diffrn_reflns_limit_l_min -32
_diffrn_reflns_number 53909
_diffrn_reflns_theta_full 25.05
_diffrn_reflns_theta_max 25.05
_diffrn_reflns_theta_min 1.55
_exptl_absorpt_coefficient_mu 0.268
_exptl_absorpt_correction_type multi-scan
_exptl_absorpt_process_details
;
absorption corrections were made based on correspondance of
equivalent intensities usingprogram SADABS (G. Sheldrick, Bruker 
Analytical X-ray Systems, Madison, WI)
;
_exptl_crystal_density_diffrn 1.106
_exptl_crystal_F_000 2016
_exptl_crystal_size_max 0.50
_exptl_crystal_size_mid 0.05
_exptl_crystal_size_min 0.01
_refine_diff_density_max 0.823
_refine_diff_density_min -0.687
_refine_diff_density_rms 0.068
_refine_ls_extinction_method none
_refine_ls_goodness_of_fit_ref 0.983
_refine_ls_hydrogen_treatment constr
_refine_ls_matrix_type full
_refine_ls_number_parameters 1049
_refine_ls_number_reflns 19676
_refine_ls_number_restraints 0
_refine_ls_restrained_S_all 0.983
_refine_ls_R_factor_all 0.1500
_refine_ls_R_factor_gt 0.0811
_refine_ls_shift/su_max 1.082
_refine_ls_shift/su_mean 0.021
_refine_ls_structure_factor_coef Fsqd
_refine_ls_weighting_details 'calc w=1/[\s^2^(Fo^2^)+(0.0500P)^2^+0.0000P] where P=(Fo^2^+2Fc^2^)/3'
_refine_ls_weighting_scheme calc
_refine_ls_wR_factor_gt 0.1378
_refine_ls_wR_factor_ref 0.1629
_reflns_number_gt 11387
_reflns_number_total 19676
_reflns_threshold_expression >2sigma(I)
_cod_data_source_file ja054725ksi20051025_023813.cif
_cod_data_source_block boxer13s
_cod_database_code 4110330

loop_
_symmetry_equiv_pos_as_xyz
'x, y, z'
'-x, -y, -z'

loop_
_atom_site_label
_atom_site_type_symbol
_atom_site_fract_x
_atom_site_fract_y
_atom_site_fract_z
_atom_site_U_iso_or_equiv
_atom_site_adp_type
_atom_site_occupancy
_atom_site_symmetry_multiplicity
_atom_site_calc_flag
_atom_site_refinement_flags
C1 C 1.3524(6) 0.0398(3) 1.0486(2) 0.0447(16) Uani 1 1 d .
H1A H 1.3580 0.0846 1.0503 0.067 Uiso 1 1 calc R
H1B H 1.4392 0.0315 1.0670 0.067 Uiso 1 1 calc R
H1C H 1.2752 0.0317 1.0650 0.067 Uiso 1 1 calc R
C2 C 1.2158(5) 0.0051(2) 0.9629(2) 0.0274(13) Uani 1 1 d .
C3 C 1.2036(6) -0.0329(2) 0.9113(2) 0.0338(14) Uani 1 1 d .
H3 H 1.2717 -0.0615 0.9006 0.041 Uiso 1 1 calc R
C4 C 1.0928(5) -0.0298(2) 0.8750(2) 0.0303(13) Uani 1 1 d .
H4 H 1.0856 -0.0554 0.8392 0.036 Uiso 1 1 calc R
C5 C 0.9924(5) 0.0111(2) 0.8912(2) 0.0256(12) Uani 1 1 d .
C6 C 1.0042(6) 0.0493(3) 0.9429(2) 0.0340(14) Uani 1 1 d .
H6 H 0.9352 0.0774 0.9539 0.041 Uiso 1 1 calc R
C7 C 1.1172(6) 0.0467(3) 0.9790(2) 0.0313(13) Uani 1 1 d .
H7 H 1.1265 0.0735 1.0146 0.038 Uiso 1 1 calc R
C8 C 0.8769(5) 0.1858(2) 0.8546(2) 0.0258(12) Uani 1 1 d .
H8 H 0.9000 0.1806 0.8214 0.031 Uiso 1 1 calc R
C9 C 0.8537(5) 0.2504(2) 0.8897(2) 0.0289(13) Uani 1 1 d .
H9A H 0.9410 0.2787 0.8997 0.035 Uiso 1 1 calc R
H9B H 0.8279 0.2468 0.9220 0.035 Uiso 1 1 calc R
C10 C 0.7390(5) 0.2803(2) 0.86370(19) 0.0219(12) Uani 1 1 d .
H10 H 0.7309 0.3246 0.8878 0.026 Uiso 1 1 calc R
C11 C 0.5979(5) 0.2421(2) 0.84833(19) 0.0234(12) Uani 1 1 d .
H11A H 0.5311 0.2654 0.8324 0.028 Uiso 1 1 calc R
H11B H 0.6047 0.2004 0.8211 0.028 Uiso 1 1 calc R
C12 C 0.5396(5) 0.2293(2) 0.89152(19) 0.0230(12) Uani 1 1 d .
H12 H 0.5981 0.1992 0.9032 0.028 Uiso 1 1 calc R
C13 C 0.3888(5) 0.1991(2) 0.8754(2) 0.0271(13) Uani 1 1 d .
H13 H 0.3567 0.1954 0.9071 0.032 Uiso 1 1 calc R
C14 C 0.2894(5) 0.2374(2) 0.8526(2) 0.0343(14) Uani 1 1 d .
H14A H 0.2949 0.2276 0.8157 0.051 Uiso 1 1 calc R
H14B H 0.3145 0.2833 0.8716 0.051 Uiso 1 1 calc R
H14C H 0.1946 0.2260 0.8559 0.051 Uiso 1 1 calc R
C15 C 0.2654(5) 0.0973(2) 0.8302(2) 0.0360(15) Uani 1 1 d .
H15A H 0.1913 0.1125 0.8098 0.043 Uiso 1 1 calc R
H15B H 0.2372 0.1005 0.8638 0.043 Uiso 1 1 calc R
C16 C 0.2838(5) 0.0292(3) 0.8007(2) 0.0319(14) Uani 1 1 d .
C17 C 0.4021(6) 0.0017(3) 0.8132(2) 0.0440(16) Uani 1 1 d .
H17 H 0.4760 0.0266 0.8397 0.053 Uiso 1 1 calc R
C18 C 0.4119(7) -0.0624(3) 0.7870(3) 0.060(2) Uani 1 1 d .
H18 H 0.4924 -0.0817 0.7959 0.072 Uiso 1 1 calc R
C19 C 0.3061(8) -0.0988(3) 0.7480(3) 0.061(2) Uani 1 1 d .
H19 H 0.3137 -0.1431 0.7305 0.073 Uiso 1 1 calc R
C20 C 0.1907(7) -0.0715(3) 0.7345(2) 0.0504(18) Uani 1 1 d .
H20 H 0.1187 -0.0962 0.7071 0.060 Uiso 1 1 calc R
C21 C 0.1796(6) -0.0079(3) 0.7610(2) 0.0363(15) Uani 1 1 d .
H21 H 0.0988 0.0110 0.7518 0.044 Uiso 1 1 calc R
C22 C 0.7819(6) 0.1860(3) 1.0150(2) 0.0420(16) Uani 1 1 d .
H22A H 0.8021 0.1492 1.0259 0.063 Uiso 1 1 calc R
H22B H 0.8402 0.2242 1.0390 0.063 Uiso 1 1 calc R
H22C H 0.8012 0.1772 0.9796 0.063 Uiso 1 1 calc R
C23 C 0.4890(6) 0.1250(2) 0.9711(2) 0.0356(15) Uani 1 1 d .
H23A H 0.5152 0.0893 0.9826 0.053 Uiso 1 1 calc R
H23B H 0.5065 0.1162 0.9355 0.053 Uiso 1 1 calc R
H23C H 0.3903 0.1300 0.9717 0.053 Uiso 1 1 calc R
C24 C 0.5593(6) 0.2154(3) 1.0835(2) 0.0396(15) Uani 1 1 d .
H24A H 0.4597 0.2175 1.0837 0.059 Uiso 1 1 calc R
H24B H 0.6096 0.2561 1.1071 0.059 Uiso 1 1 calc R
H24C H 0.5909 0.1805 1.0953 0.059 Uiso 1 1 calc R
C25 C 0.1784(5) 0.2420(3) 0.9922(2) 0.0438(16) Uani 1 1 d .
H25A H 0.0875 0.2550 1.0002 0.066 Uiso 1 1 calc R
H25B H 0.2119 0.2143 1.0117 0.066 Uiso 1 1 calc R
H25C H 0.1701 0.2186 0.9547 0.066 Uiso 1 1 calc R
C26 C 0.3111(6) 0.3589(3) 1.0832(2) 0.0527(18) Uani 1 1 d .
H26A H 0.3705 0.3991 1.0942 0.079 Uiso 1 1 calc R
H26B H 0.3489 0.3321 1.1029 0.079 Uiso 1 1 calc R
H26C H 0.2173 0.3681 1.0899 0.079 Uiso 1 1 calc R
C27 C 0.2337(6) 0.3698(3) 0.9770(2) 0.0424(16) Uani 1 1 d .
H27A H 0.2151 0.3465 0.9393 0.064 Uiso 1 1 calc R
H27B H 0.3017 0.4067 0.9849 0.064 Uiso 1 1 calc R
H27C H 0.1475 0.3848 0.9886 0.064 Uiso 1 1 calc R
C28 C 0.6984(5) 0.4036(3) 1.11819(19) 0.0353(14) Uani 1 1 d .
H28A H 0.7346 0.3686 1.1288 0.053 Uiso 1 1 calc R
H28B H 0.6054 0.4102 1.1267 0.053 Uiso 1 1 calc R
H28C H 0.7599 0.4430 1.1368 0.053 Uiso 1 1 calc R
C29 C 0.6355(6) 0.4510(2) 1.0246(2) 0.0356(14) Uani 1 1 d .
H29A H 0.5480 0.4643 1.0361 0.053 Uiso 1 1 calc R
H29B H 0.6228 0.4374 0.9865 0.053 Uiso 1 1 calc R
H29C H 0.7073 0.4871 1.0401 0.053 Uiso 1 1 calc R
C30 C 0.8688(5) 0.3660(2) 1.0310(2) 0.0321(14) Uani 1 1 d .
H30A H 0.9318 0.4052 1.0480 0.048 Uiso 1 1 calc R
H30B H 0.8654 0.3519 0.9932 0.048 Uiso 1 1 calc R
H30C H 0.9024 0.3324 1.0440 0.048 Uiso 1 1 calc R
C31 C 0.4036(6) 0.3231(3) 0.7550(2) 0.0519(18) Uani 1 1 d .
H31A H 0.3948 0.2925 0.7732 0.078 Uiso 1 1 calc R
H31B H 0.4243 0.3005 0.7202 0.078 Uiso 1 1 calc R
H31C H 0.3165 0.3428 0.7518 0.078 Uiso 1 1 calc R
C32 C 0.5117(6) 0.4280(3) 0.8606(2) 0.059(2) Uani 1 1 d .
H32A H 0.4209 0.4449 0.8586 0.088 Uiso 1 1 calc R
H32B H 0.5837 0.4633 0.8796 0.088 Uiso 1 1 calc R
H32C H 0.5120 0.3973 0.8791 0.088 Uiso 1 1 calc R
C33 C 0.5458(6) 0.4460(3) 0.7581(3) 0.070(2) Uani 1 1 d .
H33A H 0.5646 0.4248 0.7228 0.106 Uiso 1 1 calc R
H33B H 0.6175 0.4814 0.7773 0.106 Uiso 1 1 calc R
H33C H 0.4549 0.4628 0.7561 0.106 Uiso 1 1 calc R
C34 C 0.9152(6) 0.4512(3) 0.92307(19) 0.0371(15) Uani 1 1 d .
H34A H 0.9242 0.4129 0.9328 0.056 Uiso 1 1 calc R
H34B H 0.8238 0.4665 0.9277 0.056 Uiso 1 1 calc R
H34C H 0.9875 0.4849 0.9453 0.056 Uiso 1 1 calc R
C35 C 0.9131(6) 0.5044(3) 0.8347(2) 0.0435(16) Uani 1 1 d .
H35A H 0.9792 0.5396 0.8589 0.065 Uiso 1 1 calc R
H35B H 0.8184 0.5166 0.8366 0.065 Uiso 1 1 calc R
H35C H 0.9305 0.4955 0.7991 0.065 Uiso 1 1 calc R
C36 C 1.1123(5) 0.4067(3) 0.8470(2) 0.0412(16) Uani 1 1 d .
H36A H 1.1321 0.4042 0.8127 0.062 Uiso 1 1 calc R
H36B H 1.1191 0.3647 0.8509 0.062 Uiso 1 1 calc R
H36C H 1.1796 0.4384 0.8744 0.062 Uiso 1 1 calc R
C37 C 0.8707(11) 0.3637(4) 0.6872(3) 0.119(4) Uani 1 1 d .
H37A H 0.8939 0.3437 0.6524 0.179 Uiso 1 1 calc R
H37B H 0.9489 0.3934 0.7100 0.179 Uiso 1 1 calc R
H37C H 0.7887 0.3872 0.6846 0.179 Uiso 1 1 calc R
C38 C 0.9915(7) 0.2581(3) 0.7219(2) 0.066(2) Uani 1 1 d .
H38A H 0.9681 0.2210 0.7316 0.100 Uiso 1 1 calc R
H38B H 1.0632 0.2873 0.7492 0.100 Uiso 1 1 calc R
H38C H 1.0261 0.2436 0.6888 0.100 Uiso 1 1 calc R
C39 C 0.6982(8) 0.2414(4) 0.6695(3) 0.106(3) Uani 1 1 d .
H39A H 0.6169 0.2629 0.6613 0.159 Uiso 1 1 calc R
H39B H 0.6724 0.2107 0.6857 0.159 Uiso 1 1 calc R
H39C H 0.7326 0.2186 0.6374 0.159 Uiso 1 1 calc R
C40 C 0.1753(7) 1.1146(4) 0.6774(4) 0.096(3) Uani 1 1 d .
H40A H 0.1815 1.0825 0.6945 0.145 Uiso 1 1 calc R
H40B H 0.0787 1.1146 0.6616 0.145 Uiso 1 1 calc R
H40C H 0.2080 1.1571 0.7032 0.145 Uiso 1 1 calc R
C41 C 0.3857(6) 1.0833(3) 0.6525(3) 0.0510(19) Uani 1 1 d .
C42 C 0.4452(7) 1.0839(4) 0.6999(3) 0.066(2) Uani 1 1 d .
H42 H 0.3953 1.0957 0.7281 0.079 Uiso 1 1 calc R
C43 C 0.5807(7) 1.0670(4) 0.7076(3) 0.065(2) Uani 1 1 d .
H43 H 0.6232 1.0680 0.7412 0.078 Uiso 1 1 calc R
C44 C 0.6519(6) 1.0491(2) 0.6673(2) 0.0298(13) Uani 1 1 d .
C45 C 0.5870(8) 1.0462(5) 0.6204(3) 0.106(4) Uani 1 1 d .
H45 H 0.6328 1.0313 0.5913 0.128 Uiso 1 1 calc R
C46 C 0.4539(9) 1.0646(6) 0.6134(3) 0.136(5) Uani 1 1 d .
H46 H 0.4113 1.0636 0.5798 0.163 Uiso 1 1 calc R
C47 C 0.7275(6) 0.8648(3) 0.6682(2) 0.0348(14) Uani 1 1 d .
H47 H 0.7383 0.8740 0.7048 0.042 Uiso 1 1 calc R
C48 C 0.6726(6) 0.7996(2) 0.6316(2) 0.0388(15) Uani 1 1 d .
H48A H 0.6713 0.7977 0.5952 0.047 Uiso 1 1 calc R
H48B H 0.5762 0.7904 0.6356 0.047 Uiso 1 1 calc R
C49 C 0.7623(6) 0.7489(3) 0.6425(2) 0.0328(14) Uani 1 1 d .
H49 H 0.7203 0.7052 0.6189 0.039 Uiso 1 1 calc R
C50 C 0.9115(5) 0.7577(2) 0.63594(19) 0.0284(13) Uani 1 1 d .
H50A H 0.9550 0.7985 0.6628 0.034 Uiso 1 1 calc R
H50B H 0.9611 0.7227 0.6429 0.034 Uiso 1 1 calc R
C51 C 0.9332(6) 0.7586(3) 0.5831(2) 0.0366(15) Uani 1 1 d .
H51 H 0.8837 0.7940 0.5758 0.044 Uiso 1 1 calc R
C52 C 1.0870(7) 0.7686(3) 0.5798(2) 0.0503(18) Uani 1 1 d .
H52 H 1.0940 0.7684 0.5440 0.060 Uiso 1 1 calc R
C53 C 1.1745(6) 0.7186(3) 0.5912(2) 0.059(2) Uani 1 1 d .
H53A H 1.2647 0.7220 0.5806 0.089 Uiso 1 1 calc R
H53B H 1.1272 0.6758 0.5716 0.089 Uiso 1 1 calc R
H53C H 1.1882 0.7257 0.6286 0.089 Uiso 1 1 calc R
C54 C 1.2765(11) 0.8632(6) 0.6031(4) 0.183(7) Uani 1 1 d .
H54A H 1.3346 0.8931 0.6353 0.219 Uiso 1 1 calc R
H54B H 1.3330 0.8292 0.5853 0.219 Uiso 1 1 calc R
C55 C 1.2205(13) 0.8975(4) 0.5683(3) 0.089(3) Uani 1 1 d .
C56 C 1.1171(17) 0.9226(9) 0.5779(8) 0.38(2) Uani 1 1 d .
H56 H 1.0596 0.9255 0.6031 0.455 Uiso 1 1 calc R
C57 C 1.1149(15) 0.9477(8) 0.5340(5) 0.171(7) Uani 1 1 d .
H57 H 1.0318 0.9664 0.5272 0.205 Uiso 1 1 calc R
C58 C 1.2123(16) 0.9500(5) 0.4987(4) 0.147(5) Uani 1 1 d .
H58 H 1.1938 0.9714 0.4743 0.177 Uiso 1 1 calc R
C59 C 1.3277(19) 0.9206(5) 0.5028(6) 0.223(10) Uani 1 1 d .
H59 H 1.3932 0.9200 0.4807 0.267 Uiso 1 1 calc R
C60 C 1.3503(17) 0.8915(5) 0.5393(5) 0.225(9) Uani 1 1 d .
H60 H 1.4306 0.8709 0.5463 0.270 Uiso 1 1 calc R
C61 C 1.0597(6) 0.7908(3) 0.7977(2) 0.0563(19) Uani 1 1 d .
H61A H 1.0344 0.8208 0.7795 0.085 Uiso 1 1 calc R
H61B H 1.1138 0.7585 0.7772 0.085 Uiso 1 1 calc R
H61C H 1.1153 0.8143 0.8321 0.085 Uiso 1 1 calc R
C62 C 0.8043(7) 0.8137(3) 0.8466(2) 0.064(2) Uani 1 1 d .
H62A H 0.8652 0.8381 0.8796 0.096 Uiso 1 1 calc R
H62B H 0.7231 0.7934 0.8538 0.096 Uiso 1 1 calc R
H62C H 0.7740 0.8426 0.8279 0.096 Uiso 1 1 calc R
C63 C 0.9482(8) 0.6927(3) 0.8394(3) 0.071(2) Uani 1 1 d .
H63A H 1.0180 0.6664 0.8229 0.107 Uiso 1 1 calc R
H63B H 0.8656 0.6649 0.8368 0.107 Uiso 1 1 calc R
H63C H 0.9861 0.7162 0.8763 0.107 Uiso 1 1 calc R
C64 C 0.4383(7) 0.7393(3) 0.7351(3) 0.063(2) Uani 1 1 d .
H64A H 0.3426 0.7289 0.7379 0.094 Uiso 1 1 calc R
H64B H 0.4383 0.7554 0.7062 0.094 Uiso 1 1 calc R
H64C H 0.4844 0.7722 0.7677 0.094 Uiso 1 1 calc R
C65 C 0.5192(7) 0.6332(4) 0.7757(3) 0.072(2) Uani 1 1 d .
H65A H 0.5573 0.6659 0.8096 0.108 Uiso 1 1 calc R
H65B H 0.5716 0.5954 0.7706 0.108 Uiso 1 1 calc R
H65C H 0.4217 0.6209 0.7748 0.108 Uiso 1 1 calc R
C66 C 0.4481(6) 0.6050(3) 0.6586(2) 0.062(2) Uani 1 1 d .
H66A H 0.4980 0.5663 0.6515 0.093 Uiso 1 1 calc R
H66B H 0.4506 0.6227 0.6308 0.093 Uiso 1 1 calc R
H66C H 0.3516 0.5940 0.6602 0.093 Uiso 1 1 calc R
C67 C 0.8240(6) 0.5430(3) 0.7036(2) 0.0435(16) Uani 1 1 d .
H67A H 0.7251 0.5292 0.6910 0.065 Uiso 1 1 calc R
H67B H 0.8419 0.5603 0.7419 0.065 Uiso 1 1 calc R
H67C H 0.8781 0.5063 0.6915 0.065 Uiso 1 1 calc R
C68 C 0.8174(6) 0.5751(3) 0.6051(2) 0.0438(16) Uani 1 1 d .
H68A H 0.8619 0.5361 0.5897 0.066 Uiso 1 1 calc R
H68B H 0.8434 0.6077 0.5907 0.066 Uiso 1 1 calc R
H68C H 0.7165 0.5654 0.5970 0.066 Uiso 1 1 calc R
C69 C 1.0701(6) 0.6198(3) 0.6928(3) 0.0502(18) Uani 1 1 d .
H69A H 1.1017 0.6311 0.7304 0.075 Uiso 1 1 calc R
H69B H 1.1006 0.6547 0.6817 0.075 Uiso 1 1 calc R
H69C H 1.1093 0.5804 0.6741 0.075 Uiso 1 1 calc R
C70 C 0.4401(6) 0.7265(3) 0.4879(2) 0.060(2) Uani 1 1 d .
H70A H 0.4515 0.7490 0.4636 0.090 Uiso 1 1 calc R
H70B H 0.4716 0.7556 0.5238 0.090 Uiso 1 1 calc R
H70C H 0.3421 0.7117 0.4833 0.090 Uiso 1 1 calc R
C71 C 0.5118(7) 0.6111(4) 0.5179(3) 0.076(2) Uani 1 1 d .
H71A H 0.5421 0.6387 0.5544 0.113 Uiso 1 1 calc R
H71B H 0.5635 0.5730 0.5104 0.113 Uiso 1 1 calc R
H71C H 0.4125 0.5979 0.5119 0.113 Uiso 1 1 calc R
C72 C 0.4787(6) 0.6009(3) 0.4058(2) 0.062(2) Uani 1 1 d .
H72A H 0.3777 0.5929 0.4006 0.093 Uiso 1 1 calc R
H72B H 0.5206 0.5603 0.3998 0.093 Uiso 1 1 calc R
H72C H 0.5032 0.6208 0.3812 0.093 Uiso 1 1 calc R
C73 C 0.8384(6) 0.5236(3) 0.4506(2) 0.0475(17) Uani 1 1 d .
H73A H 0.7375 0.5138 0.4430 0.071 Uiso 1 1 calc R
H73B H 0.8719 0.5333 0.4879 0.071 Uiso 1 1 calc R
H73C H 0.8820 0.4865 0.4304 0.071 Uiso 1 1 calc R
C74 C 0.8210(6) 0.5752(3) 0.3603(2) 0.0500(17) Uani 1 1 d .
H74A H 0.8688 0.5396 0.3404 0.075 Uiso 1 1 calc R
H74B H 0.8402 0.6129 0.3509 0.075 Uiso 1 1 calc R
H74C H 0.7209 0.5628 0.3523 0.075 Uiso 1 1 calc R
C75 C 1.0794(6) 0.6099(3) 0.4453(2) 0.0434(16) Uani 1 1 d .
H75A H 1.1156 0.6115 0.4809 0.065 Uiso 1 1 calc R
H75B H 1.1055 0.6509 0.4417 0.065 Uiso 1 1 calc R
H75C H 1.1182 0.5753 0.4202 0.065 Uiso 1 1 calc R
C76 C 0.6893(8) 0.7457(3) 0.3885(2) 0.068(2) Uani 1 1 d .
H76A H 0.5963 0.7349 0.3938 0.102 Uiso 1 1 calc R
H76B H 0.7209 0.7080 0.3639 0.102 Uiso 1 1 calc R
H76C H 0.6865 0.7807 0.3744 0.102 Uiso 1 1 calc R
C77 C 0.9896(7) 0.7849(3) 0.4384(2) 0.0564(19) Uani 1 1 d .
H77A H 1.0129 0.7453 0.4132 0.085 Uiso 1 1 calc R
H77B H 1.0574 0.7968 0.4709 0.085 Uiso 1 1 calc R
H77C H 0.9915 0.8194 0.4239 0.085 Uiso 1 1 calc R
C78 C 0.7562(7) 0.8488(3) 0.4945(2) 0.0524(18) Uani 1 1 d .
H78A H 0.7605 0.8809 0.4775 0.079 Uiso 1 1 calc R
H78B H 0.8181 0.8642 0.5284 0.079 Uiso 1 1 calc R
H78C H 0.6610 0.8417 0.4995 0.079 Uiso 1 1 calc R
N1 N 0.8821(5) 0.0791(2) 0.83211(18) 0.0457(14) Uani 1 1 d .
H1 H 0.9090 0.0767 0.8026 0.055 Uiso 1 1 calc R
N2 N 0.8659(5) 0.1378(2) 0.86900(17) 0.0339(12) Uani 1 1 d .
N3 N 0.8246(4) 0.9652(2) 0.69045(17) 0.0336(12) Uani 1 1 d .
H3A H 0.8639 0.9648 0.7211 0.040 Uiso 1 1 calc R
N4 N 0.7601(5) 0.9083(2) 0.65069(17) 0.0339(12) Uani 1 1 d .
O1 O 1.3300(4) -0.00173(17) 0.99496(14) 0.0360(10) Uani 1 1 d .
O2 O 0.8469(4) -0.03609(17) 0.79701(14) 0.0392(10) Uani 1 1 d .
O3 O 0.7311(4) 0.0236(2) 0.87084(15) 0.0470(11) Uani 1 1 d .
O4 O 0.7814(3) 0.28411(15) 0.81740(13) 0.0268(8) Uani 1 1 d .
O5 O 0.5482(3) 0.28794(15) 0.93485(12) 0.0243(8) Uani 1 1 d .
O6 O 0.3921(3) 0.13633(16) 0.83967(13) 0.0285(9) Uani 1 1 d .
O7 O 0.2548(5) 1.1002(2) 0.6398(2) 0.0724(15) Uani 1 1 d .
O8 O 0.8755(4) 1.02122(18) 0.63086(14) 0.0422(10) Uani 1 1 d .
O9 O 0.8960(4) 1.07751(16) 0.72591(13) 0.0333(9) Uani 1 1 d .
O10 O 0.7602(4) 0.75491(16) 0.69573(13) 0.0351(10) Uani 1 1 d .
O11 O 0.8733(4) 0.69799(16) 0.54408(13) 0.0358(10) Uani 1 1 d .
O12 O 1.1358(5) 0.8312(2) 0.61686(17) 0.0619(14) Uani 1 1 d .
S1 S 0.84938(15) 0.01565(7) 0.84587(6) 0.0343(4) Uani 1 1 d .
S2 S 0.82374(15) 1.03122(7) 0.67773(6) 0.0316(3) Uani 1 1 d .
Si1 Si 0.53301(15) 0.29247(7) 0.99586(6) 0.0229(3) Uani 1 1 d .
Si2 Si 0.59341(15) 0.20020(7) 1.01562(6) 0.0243(3) Uani 1 1 d .
Si3 Si 0.30438(15) 0.31526(7) 1.01169(6) 0.0275(4) Uani 1 1 d .
Si4 Si 0.68975(15) 0.38252(7) 1.04608(6) 0.0236(3) Uani 1 1 d .
Si5 Si 0.77087(15) 0.34658(7) 0.79675(6) 0.0239(3) Uani 1 1 d .
Si6 Si 0.54688(17) 0.38656(8) 0.79304(6) 0.0367(4) Uani 1 1 d .
Si7 Si 0.93422(15) 0.43112(7) 0.85277(6) 0.0253(4) Uani 1 1 d .
Si8 Si 0.83372(17) 0.30088(8) 0.71455(6) 0.0342(4) Uani 1 1 d .
Si9 Si 0.78943(17) 0.68555(8) 0.48375(6) 0.0336(4) Uani 1 1 d .
Si10 Si 0.5451(2) 0.65615(10) 0.47430(7) 0.0528(5) Uani 1 1 d .
Si11 Si 0.88420(17) 0.59456(8) 0.43221(6) 0.0364(4) Uani 1 1 d .
Si12 Si 0.8119(2) 0.77170(8) 0.45234(6) 0.0440(5) Uani 1 1 d .
Si13 Si 0.76774(16) 0.69721(7) 0.72164(6) 0.0295(4) Uani 1 1 d .
Si14 Si 0.90041(18) 0.75066(8) 0.80571(7) 0.0398(4) Uani 1 1 d .
Si15 Si 0.53277(17) 0.66592(8) 0.72271(6) 0.0356(4) Uani 1 1 d .
Si16 Si 0.87558(17) 0.60639(7) 0.67781(6) 0.0332(4) Uani 1 1 d .

loop_
_atom_site_aniso_label
_atom_site_aniso_U_11
_atom_site_aniso_U_22
_atom_site_aniso_U_33
_atom_site_aniso_U_23
_atom_site_aniso_U_13
_atom_site_aniso_U_12
C1 0.037(4) 0.060(4) 0.040(4) 0.024(3) 0.001(3) 0.000(3)
C2 0.023(3) 0.027(3) 0.035(3) 0.017(3) -0.001(3) -0.003(3)
C3 0.034(4) 0.028(3) 0.039(4) 0.009(3) 0.008(3) 0.017(3)
C4 0.035(3) 0.021(3) 0.029(3) 0.003(3) 0.001(3) 0.003(3)
C5 0.022(3) 0.026(3) 0.032(3) 0.016(3) 0.001(3) 0.003(2)
C6 0.032(3) 0.031(3) 0.040(4) 0.011(3) 0.011(3) 0.004(3)
C7 0.035(3) 0.033(3) 0.026(3) 0.011(3) 0.006(3) 0.003(3)
C8 0.019(3) 0.040(3) 0.024(3) 0.016(3) 0.008(2) 0.006(3)
C9 0.024(3) 0.031(3) 0.030(3) 0.009(3) 0.007(3) -0.001(3)
C10 0.020(3) 0.024(3) 0.023(3) 0.009(2) 0.006(2) 0.002(2)
C11 0.025(3) 0.020(3) 0.024(3) 0.008(2) 0.002(2) 0.000(2)
C12 0.020(3) 0.021(3) 0.026(3) 0.008(2) 0.000(2) -0.004(2)
C13 0.025(3) 0.029(3) 0.029(3) 0.011(3) 0.007(3) 0.004(3)
C14 0.022(3) 0.035(3) 0.045(4) 0.014(3) 0.006(3) 0.002(3)
C15 0.024(3) 0.033(3) 0.042(4) 0.004(3) -0.001(3) -0.008(3)
C16 0.023(3) 0.032(3) 0.041(4) 0.014(3) 0.004(3) -0.001(3)
C17 0.040(4) 0.037(4) 0.047(4) 0.010(3) -0.004(3) 0.005(3)
C18 0.053(5) 0.050(4) 0.068(5) 0.015(4) -0.005(4) 0.021(4)
C19 0.078(6) 0.028(4) 0.062(5) 0.001(4) 0.002(4) 0.006(4)
C20 0.043(4) 0.046(4) 0.051(4) 0.008(4) -0.005(3) -0.003(3)
C21 0.025(3) 0.034(3) 0.041(4) 0.006(3) -0.002(3) -0.001(3)
C22 0.039(4) 0.041(4) 0.056(4) 0.026(3) 0.013(3) 0.018(3)
C23 0.047(4) 0.023(3) 0.035(3) 0.010(3) 0.003(3) -0.011(3)
C24 0.052(4) 0.034(3) 0.039(4) 0.018(3) 0.014(3) 0.009(3)
C25 0.024(3) 0.045(4) 0.063(4) 0.017(3) 0.015(3) 0.007(3)
C26 0.031(4) 0.069(5) 0.049(4) 0.004(4) 0.016(3) 0.014(3)
C27 0.026(3) 0.051(4) 0.058(4) 0.024(3) 0.016(3) 0.018(3)
C28 0.026(3) 0.048(4) 0.027(3) 0.009(3) 0.002(3) -0.005(3)
C29 0.045(4) 0.022(3) 0.039(4) 0.010(3) 0.007(3) 0.001(3)
C30 0.023(3) 0.033(3) 0.038(3) 0.009(3) 0.007(3) -0.002(3)
C31 0.040(4) 0.066(5) 0.042(4) 0.016(4) -0.005(3) -0.014(3)
C32 0.025(4) 0.085(5) 0.043(4) -0.011(4) 0.012(3) 0.015(4)
C33 0.032(4) 0.073(5) 0.115(7) 0.050(5) -0.002(4) 0.010(4)
C34 0.037(4) 0.038(3) 0.027(3) 0.006(3) -0.006(3) -0.015(3)
C35 0.053(4) 0.036(4) 0.038(4) 0.014(3) -0.003(3) -0.009(3)
C36 0.022(3) 0.056(4) 0.037(4) 0.011(3) -0.003(3) -0.009(3)
C37 0.232(12) 0.089(6) 0.106(7) 0.071(6) 0.134(8) 0.079(7)
C38 0.053(5) 0.087(6) 0.050(5) 0.006(4) 0.021(4) 0.023(4)
C39 0.066(6) 0.140(8) 0.056(5) -0.034(5) 0.008(4) -0.008(6)
C40 0.043(5) 0.122(8) 0.158(9) 0.082(7) 0.038(6) 0.027(5)
C41 0.023(4) 0.044(4) 0.081(5) 0.022(4) -0.007(4) 0.012(3)
C42 0.043(4) 0.110(6) 0.074(5) 0.058(5) 0.032(4) 0.035(4)
C43 0.044(4) 0.112(6) 0.064(5) 0.058(5) 0.017(4) 0.034(4)
C44 0.038(4) 0.026(3) 0.029(3) 0.013(3) 0.005(3) 0.008(3)
C45 0.075(6) 0.214(11) 0.050(5) 0.056(6) 0.031(5) 0.081(7)
C46 0.086(7) 0.281(15) 0.059(6) 0.066(8) 0.033(5) 0.110(9)
C47 0.046(4) 0.028(3) 0.026(3) 0.006(3) -0.002(3) 0.005(3)
C48 0.051(4) 0.030(3) 0.031(3) 0.009(3) -0.002(3) 0.002(3)
C49 0.038(4) 0.028(3) 0.028(3) 0.006(3) 0.002(3) 0.001(3)
C50 0.038(3) 0.024(3) 0.022(3) 0.008(2) 0.002(3) 0.001(3)
C51 0.058(4) 0.026(3) 0.020(3) 0.005(3) 0.001(3) 0.000(3)
C52 0.061(5) 0.049(4) 0.038(4) 0.013(3) 0.009(4) -0.011(4)
C53 0.044(4) 0.096(6) 0.042(4) 0.028(4) 0.011(3) -0.002(4)
C54 0.124(11) 0.200(14) 0.115(10) -0.082(10) -0.003(8) 0.070(10)
C55 0.153(10) 0.080(6) 0.034(5) 0.024(5) 0.021(6) -0.060(6)
C56 0.124(13) 0.32(3) 0.34(3) -0.27(2) -0.136(17) 0.140(16)
C57 0.133(12) 0.206(15) 0.112(11) -0.004(11) -0.001(9) -0.104(12)
C58 0.253(17) 0.088(8) 0.124(9) 0.042(8) 0.102(11) -0.035(9)
C59 0.40(3) 0.118(10) 0.293(19) 0.148(12) 0.290(19) 0.165(13)
C60 0.42(2) 0.117(9) 0.299(17) 0.161(11) 0.294(17) 0.183(12)
C61 0.043(4) 0.051(4) 0.059(5) -0.003(4) 0.013(4) -0.005(3)
C62 0.067(5) 0.060(5) 0.050(4) -0.004(4) 0.022(4) 0.007(4)
C63 0.085(6) 0.078(5) 0.050(5) 0.032(4) -0.011(4) -0.001(5)
C64 0.047(4) 0.050(4) 0.095(6) 0.027(4) 0.020(4) 0.017(4)
C65 0.075(6) 0.094(6) 0.069(5) 0.047(5) 0.035(4) 0.012(5)
C66 0.042(4) 0.084(5) 0.041(4) -0.005(4) 0.018(3) -0.012(4)
C67 0.048(4) 0.038(4) 0.057(4) 0.029(3) 0.019(3) 0.008(3)
C68 0.056(4) 0.038(4) 0.035(4) 0.005(3) 0.016(3) 0.019(3)
C69 0.037(4) 0.044(4) 0.072(5) 0.020(4) 0.018(4) 0.016(3)
C70 0.038(4) 0.076(5) 0.047(4) -0.002(4) 0.007(3) 0.005(4)
C71 0.055(5) 0.110(7) 0.057(5) 0.030(5) 0.000(4) -0.021(5)
C72 0.039(4) 0.079(5) 0.044(4) -0.003(4) -0.003(3) -0.002(4)
C73 0.050(4) 0.036(4) 0.053(4) 0.010(3) 0.010(3) 0.006(3)
C74 0.058(5) 0.049(4) 0.035(4) 0.003(3) 0.010(3) 0.010(3)
C75 0.036(4) 0.042(4) 0.048(4) 0.009(3) 0.009(3) 0.003(3)
C76 0.102(6) 0.061(5) 0.036(4) 0.017(4) -0.008(4) 0.015(4)
C77 0.077(5) 0.056(4) 0.044(4) 0.021(4) 0.022(4) 0.011(4)
C78 0.063(5) 0.046(4) 0.055(4) 0.024(4) 0.014(4) 0.022(4)
N1 0.075(4) 0.039(3) 0.038(3) 0.022(3) 0.027(3) 0.027(3)
N2 0.041(3) 0.039(3) 0.033(3) 0.021(2) 0.016(2) 0.017(2)
N3 0.035(3) 0.028(3) 0.034(3) 0.011(2) -0.010(2) 0.005(2)
N4 0.033(3) 0.028(3) 0.035(3) 0.006(2) 0.000(2) 0.006(2)
O1 0.033(2) 0.036(2) 0.035(2) 0.011(2) -0.0055(19) 0.0017(19)
O2 0.043(3) 0.034(2) 0.037(2) 0.015(2) -0.007(2) -0.001(2)
O3 0.023(2) 0.071(3) 0.057(3) 0.036(3) 0.004(2) 0.009(2)
O4 0.029(2) 0.028(2) 0.026(2) 0.0097(17) 0.0135(17) 0.0021(17)
O5 0.027(2) 0.0239(19) 0.0225(19) 0.0088(16) 0.0055(16) 0.0013(16)
O6 0.016(2) 0.027(2) 0.036(2) 0.0040(18) 0.0014(17) -0.0038(16)
O7 0.044(3) 0.074(4) 0.101(4) 0.030(3) 0.018(3) 0.018(3)
O8 0.041(3) 0.055(3) 0.034(2) 0.016(2) 0.014(2) 0.011(2)
O9 0.033(2) 0.033(2) 0.033(2) 0.0122(19) 0.0017(18) 0.0030(18)
O10 0.050(3) 0.029(2) 0.026(2) 0.0073(18) 0.0115(19) 0.0061(19)
O11 0.049(3) 0.029(2) 0.025(2) 0.0054(18) 0.0007(19) -0.0015(19)
O12 0.060(3) 0.070(3) 0.051(3) 0.017(3) 0.011(3) -0.023(3)
S1 0.0321(9) 0.0383(9) 0.0377(9) 0.0205(8) 0.0030(7) 0.0083(7)
S2 0.0304(8) 0.0332(8) 0.0328(9) 0.0133(7) 0.0050(7) 0.0057(7)
Si1 0.0200(8) 0.0242(8) 0.0258(8) 0.0096(7) 0.0063(7) 0.0010(7)
Si2 0.0260(9) 0.0234(8) 0.0255(8) 0.0099(7) 0.0074(7) 0.0022(7)
Si3 0.0190(8) 0.0335(9) 0.0330(9) 0.0135(8) 0.0081(7) 0.0048(7)
Si4 0.0208(8) 0.0238(8) 0.0251(8) 0.0067(7) 0.0050(7) 0.0006(7)
Si5 0.0209(8) 0.0299(8) 0.0233(8) 0.0122(7) 0.0048(7) 0.0004(7)
Si6 0.0315(10) 0.0404(10) 0.0357(10) 0.0097(8) 0.0075(8) -0.0002(8)
Si7 0.0220(8) 0.0288(8) 0.0251(8) 0.0099(7) 0.0031(7) 0.0010(7)
Si8 0.0385(10) 0.0395(10) 0.0268(9) 0.0125(8) 0.0098(8) 0.0054(8)
Si9 0.0388(10) 0.0352(9) 0.0231(9) 0.0053(8) 0.0050(8) 0.0056(8)
Si10 0.0476(12) 0.0627(13) 0.0384(11) 0.0071(10) 0.0029(9) 0.0029(10)
Si11 0.0362(10) 0.0376(10) 0.0284(9) 0.0028(8) 0.0047(8) 0.0017(8)
Si12 0.0591(13) 0.0440(11) 0.0295(10) 0.0145(9) 0.0035(9) 0.0127(9)
Si13 0.0356(10) 0.0244(8) 0.0300(9) 0.0091(7) 0.0111(8) 0.0048(7)
Si14 0.0442(11) 0.0414(10) 0.0361(10) 0.0138(9) 0.0128(9) 0.0057(9)
Si15 0.0369(10) 0.0356(10) 0.0326(10) 0.0087(8) 0.0077(8) 0.0054(8)
Si16 0.0353(10) 0.0301(9) 0.0375(10) 0.0132(8) 0.0121(8) 0.0055(8)

loop_
_atom_type_symbol
_atom_type_description
_atom_type_scat_dispersion_real
_atom_type_scat_dispersion_imag
_atom_type_scat_source
C C 0.0033 0.0016 'International Tables Vol C Tables 4.2.6.8 and 6.1.1.4'
H H 0.0000 0.0000 'International Tables Vol C Tables 4.2.6.8 and 6.1.1.4'
N N 0.0061 0.0033 'International Tables Vol C Tables 4.2.6.8 and 6.1.1.4'
O O 0.0106 0.0060 'International Tables Vol C Tables 4.2.6.8 and 6.1.1.4'
Si Si 0.0817 0.0704 'International Tables Vol C Tables 4.2.6.8 and 6.1.1.4'
S S 0.1246 0.1234 'International Tables Vol C Tables 4.2.6.8 and 6.1.1.4'

loop_
_geom_angle_atom_site_label_1
_geom_angle_atom_site_label_2
_geom_angle_atom_site_label_3
_geom_angle
O1 C2 C3 115.1(5)
O1 C2 C7 124.6(5)
C3 C2 C7 120.3(5)
C2 C3 C4 120.4(5)
C3 C4 C5 119.4(5)
C6 C5 C4 120.3(5)
C6 C5 S1 119.3(4)
C4 C5 S1 120.4(4)
C5 C6 C7 119.9(5)
C2 C7 C6 119.6(5)
N2 C8 C9 120.0(5)
C8 C9 C10 111.9(4)
O4 C10 C11 108.3(4)
O4 C10 C9 106.8(4)
C11 C10 C9 114.2(4)
C12 C11 C10 116.3(4)
O5 C12 C11 109.4(4)
O5 C12 C13 109.1(4)
C11 C12 C13 113.9(4)
O6 C13 C14 111.9(4)
O6 C13 C12 106.1(4)
C14 C13 C12 113.8(4)
O6 C15 C16 110.0(4)
C17 C16 C21 119.1(5)
C17 C16 C15 121.1(5)
C21 C16 C15 119.8(5)
C18 C17 C16 119.3(6)
C17 C18 C19 120.8(6)
C20 C19 C18 120.1(6)
C19 C20 C21 119.3(6)
C20 C21 C16 121.4(6)
C46 C41 C42 119.5(6)
C46 C41 O7 114.6(7)
C42 C41 O7 125.9(7)
C41 C42 C43 119.8(6)
C44 C43 C42 120.4(6)
C45 C44 C43 117.9(6)
C45 C44 S2 121.9(5)
C43 C44 S2 120.2(5)
C44 C45 C46 121.3(7)
C41 C46 C45 120.9(7)
N4 C47 C48 120.2(5)
C47 C48 C49 110.8(4)
O10 C49 C50 108.6(4)
O10 C49 C48 106.3(4)
C50 C49 C48 113.6(5)
C51 C50 C49 116.0(5)
O11 C51 C50 108.1(4)
O11 C51 C52 109.2(5)
C50 C51 C52 112.9(5)
O12 C52 C53 110.5(5)
O12 C52 C51 105.7(5)
C53 C52 C51 114.1(5)
C55 C54 O12 104.7(7)
C56 C55 C54 115.4(16)
C56 C55 C60 148.2(17)
C54 C55 C60 95.3(11)
C55 C56 C57 91(2)
C56 C57 C58 134.7(18)
C59 C58 C57 116.9(13)
C58 C59 C60 119.1(12)
C59 C60 C55 109.0(12)
N2 N1 S1 117.0(4)
C8 N2 N1 115.4(4)
N4 N3 S2 118.0(3)
C47 N4 N3 113.0(4)
C2 O1 C1 117.3(4)
C10 O4 Si5 126.3(3)
C12 O5 Si1 124.6(3)
C13 O6 C15 112.5(4)
C40 O7 C41 117.2(6)
C49 O10 Si13 127.9(3)
C51 O11 Si9 127.3(3)
C52 O12 C54 112.6(5)
O3 S1 O2 120.4(3)
O3 S1 N1 108.7(3)
O2 S1 N1 103.5(2)
O3 S1 C5 107.8(2)
O2 S1 C5 108.8(2)
N1 S1 C5 106.9(3)
O8 S2 O9 120.1(2)
O8 S2 N3 108.8(2)
O9 S2 N3 102.5(2)
O8 S2 C44 107.7(3)
O9 S2 C44 109.0(2)
N3 S2 C44 108.2(2)
O5 Si1 Si4 101.15(13)
O5 Si1 Si2 113.98(13)
Si4 Si1 Si2 111.43(8)
O5 Si1 Si3 110.64(14)
Si4 Si1 Si3 109.19(8)
Si2 Si1 Si3 110.09(8)
C23 Si2 C24 108.6(3)
C23 Si2 C22 107.2(3)
C24 Si2 C22 108.3(3)
C23 Si2 Si1 113.66(18)
C24 Si2 Si1 105.63(18)
C22 Si2 Si1 113.27(19)
C27 Si3 C26 106.9(3)
C27 Si3 C25 108.9(3)
C26 Si3 C25 107.1(3)
C27 Si3 Si1 110.36(19)
C26 Si3 Si1 109.26(19)
C25 Si3 Si1 114.07(18)
C28 Si4 C29 111.1(3)
C28 Si4 C30 108.1(2)
C29 Si4 C30 107.8(3)
C28 Si4 Si1 113.38(18)
C29 Si4 Si1 107.19(18)
C30 Si4 Si1 109.15(18)
O4 Si5 Si8 99.89(14)
O4 Si5 Si7 109.18(14)
Si8 Si5 Si7 111.71(8)
O4 Si5 Si6 114.41(14)
Si8 Si5 Si6 113.37(8)
Si7 Si5 Si6 108.13(8)
C31 Si6 C32 109.9(3)
C31 Si6 C33 106.1(3)
C32 Si6 C33 109.0(3)
C31 Si6 Si5 113.2(2)
C32 Si6 Si5 110.3(2)
C33 Si6 Si5 108.2(2)
C36 Si7 C35 109.3(3)
C36 Si7 C34 107.5(3)
C35 Si7 C34 108.8(3)
C36 Si7 Si5 109.33(19)
C35 Si7 Si5 110.20(19)
C34 Si7 Si5 111.68(18)
C39 Si8 C37 109.8(4)
C39 Si8 C38 107.0(4)
C37 Si8 C38 109.6(4)
C39 Si8 Si5 111.3(3)
C37 Si8 Si5 110.4(2)
C38 Si8 Si5 108.6(2)
O11 Si9 Si11 103.33(15)
O11 Si9 Si12 116.01(15)
Si11 Si9 Si12 110.76(9)
O11 Si9 Si10 112.00(16)
Si11 Si9 Si10 106.87(9)
Si12 Si9 Si10 107.51(9)
C71 Si10 C70 108.4(3)
C71 Si10 C72 106.5(3)
C70 Si10 C72 107.9(3)
C71 Si10 Si9 111.3(2)
C70 Si10 Si9 113.1(2)
C72 Si10 Si9 109.3(2)
C73 Si11 C74 109.2(3)
C73 Si11 C75 108.0(3)
C74 Si11 C75 108.4(3)
C73 Si11 Si9 109.7(2)
C74 Si11 Si9 112.2(2)
C75 Si11 Si9 109.24(19)
C76 Si12 C78 106.8(3)
C76 Si12 C77 107.2(3)
C78 Si12 C77 110.5(3)
C76 Si12 Si9 104.5(2)
C78 Si12 Si9 114.2(2)
C77 Si12 Si9 113.0(2)
O10 Si13 Si16 115.93(15)
O10 Si13 Si14 102.25(15)
Si16 Si13 Si14 109.48(9)
O10 Si13 Si15 105.69(15)
Si16 Si13 Si15 109.67(8)
Si14 Si13 Si15 113.76(9)
C61 Si14 C63 109.6(3)
C61 Si14 C62 107.8(3)
C63 Si14 C62 109.4(3)
C61 Si14 Si13 107.9(2)
C63 Si14 Si13 110.8(2)
C62 Si14 Si13 111.3(2)
C65 Si15 C64 108.3(3)
C65 Si15 C66 109.0(3)
C64 Si15 C66 108.8(3)
C65 Si15 Si13 111.9(2)
C64 Si15 Si13 107.0(2)
C66 Si15 Si13 111.6(2)
C67 Si16 C68 108.0(3)
C67 Si16 C69 107.2(3)
C68 Si16 C69 109.1(3)
C67 Si16 Si13 105.4(2)
C68 Si16 Si13 113.82(19)
C69 Si16 Si13 112.9(2)

loop_
_geom_bond_atom_site_label_1
_geom_bond_atom_site_label_2
_geom_bond_distance
C1 O1 1.436(6)
C2 O1 1.364(6)
C2 C3 1.375(7)
C2 C7 1.381(7)
C3 C4 1.383(7)
C4 C5 1.386(7)
C5 C6 1.380(7)
C5 S1 1.761(5)
C6 C7 1.389(7)
C8 N2 1.266(6)
C8 C9 1.485(7)
C9 C10 1.534(6)
C10 O4 1.432(5)
C10 C11 1.520(6)
C11 C12 1.504(6)
C12 O5 1.432(5)
C12 C13 1.537(7)
C13 O6 1.418(6)
C13 C14 1.518(6)
C15 O6 1.428(6)
C15 C16 1.491(7)
C16 C17 1.382(7)
C16 C21 1.385(7)
C17 C18 1.379(8)
C18 C19 1.380(8)
C19 C20 1.364(8)
C20 C21 1.373(8)
C22 Si2 1.887(5)
C23 Si2 1.862(5)
C24 Si2 1.877(5)
C25 Si3 1.881(6)
C26 Si3 1.875(6)
C27 Si3 1.874(5)
C28 Si4 1.875(5)
C29 Si4 1.878(5)
C30 Si4 1.886(5)
C31 Si6 1.866(6)
C32 Si6 1.876(6)
C33 Si6 1.881(6)
C34 Si7 1.882(5)
C35 Si7 1.870(5)
C36 Si7 1.861(5)
C37 Si8 1.849(7)
C38 Si8 1.864(6)
C39 Si8 1.824(7)
C40 O7 1.351(8)
C41 C46 1.314(9)
C41 C42 1.346(8)
C41 O7 1.376(7)
C42 C43 1.397(8)
C43 C44 1.357(8)
C44 C45 1.334(8)
C44 S2 1.747(6)
C45 C46 1.385(10)
C47 N4 1.269(6)
C47 C48 1.486(7)
C48 C49 1.533(7)
C49 O10 1.436(6)
C49 C50 1.515(7)
C50 C51 1.514(7)
C51 O11 1.449(6)
C51 C52 1.537(8)
C52 O12 1.435(7)
C52 C53 1.513(8)
C54 C55 1.472(14)
C54 O12 1.682(14)
C55 C56 1.196(16)
C55 C60 1.591(15)
C56 C57 1.49(3)
C57 C58 1.477(16)
C58 C59 1.334(18)
C59 C60 1.369(15)
C61 Si14 1.852(6)
C62 Si14 1.866(6)
C63 Si14 1.864(6)
C64 Si15 1.861(6)
C65 Si15 1.862(6)
C66 Si15 1.875(6)
C67 Si16 1.869(5)
C68 Si16 1.877(5)
C69 Si16 1.879(6)
C70 Si10 1.866(6)
C71 Si10 1.865(7)
C72 Si10 1.876(6)
C73 Si11 1.875(6)
C74 Si11 1.882(6)
C75 Si11 1.889(6)
C76 Si12 1.873(6)
C77 Si12 1.875(6)
C78 Si12 1.874(6)
N1 N2 1.392(6)
N1 S1 1.615(5)
N3 N4 1.416(5)
N3 S2 1.622(4)
O2 S1 1.445(4)
O3 S1 1.425(4)
O4 Si5 1.672(4)
O5 Si1 1.685(3)
O8 S2 1.414(4)
O9 S2 1.439(4)
O10 Si13 1.667(4)
O11 Si9 1.669(4)
Si1 Si4 2.358(2)
Si1 Si2 2.368(2)
Si1 Si3 2.388(2)
Si5 Si8 2.343(2)
Si5 Si7 2.360(2)
Si5 Si6 2.398(2)
Si9 Si11 2.363(2)
Si9 Si12 2.372(2)
Si9 Si10 2.412(3)
Si13 Si16 2.358(2)
Si13 Si14 2.368(2)
Si13 Si15 2.390(2)

loop_
_geom_torsion_atom_site_label_1
_geom_torsion_atom_site_label_2
_geom_torsion_atom_site_label_3
_geom_torsion_atom_site_label_4
_geom_torsion
O1 C2 C3 C4 -179.3(5)
C7 C2 C3 C4 0.2(8)
C2 C3 C4 C5 -1.4(8)
C3 C4 C5 C6 1.3(8)
C3 C4 C5 S1 -179.5(4)
C4 C5 C6 C7 -0.1(8)
S1 C5 C6 C7 -179.3(4)
O1 C2 C7 C6 -179.5(5)
C3 C2 C7 C6 1.0(8)
C5 C6 C7 C2 -1.0(8)
N2 C8 C9 C10 -122.8(5)
C8 C9 C10 O4 -58.8(5)
C8 C9 C10 C11 61.0(6)
O4 C10 C11 C12 176.3(4)
C9 C10 C11 C12 57.3(6)
C10 C11 C12 O5 49.3(6)
C10 C11 C12 C13 171.8(4)
O5 C12 C13 O6 -169.1(4)
C11 C12 C13 O6 68.3(5)
O5 C12 C13 C14 67.3(5)
C11 C12 C13 C14 -55.3(6)
O6 C15 C16 C17 42.1(7)
O6 C15 C16 C21 -139.5(5)
C21 C16 C17 C18 -2.0(9)
C15 C16 C17 C18 176.4(6)
C16 C17 C18 C19 1.0(10)
C17 C18 C19 C20 0.7(11)
C18 C19 C20 C21 -1.5(11)
C19 C20 C21 C16 0.6(10)
C17 C16 C21 C20 1.2(9)
C15 C16 C21 C20 -177.2(6)
C46 C41 C42 C43 2.5(13)
O7 C41 C42 C43 -178.4(6)
C41 C42 C43 C44 -1.0(12)
C42 C43 C44 C45 -2.1(11)
C42 C43 C44 S2 177.3(5)
C43 C44 C45 C46 3.8(14)
S2 C44 C45 C46 -175.7(8)
C42 C41 C46 C45 -0.9(16)
O7 C41 C46 C45 179.9(9)
C44 C45 C46 C41 -2.4(18)
N4 C47 C48 C49 122.9(6)
C47 C48 C49 O10 58.6(6)
C47 C48 C49 C50 -60.8(6)
O10 C49 C50 C51 -174.9(4)
C48 C49 C50 C51 -56.9(6)
C49 C50 C51 O11 -59.9(6)
C49 C50 C51 C52 179.3(5)
O11 C51 C52 O12 176.0(4)
C50 C51 C52 O12 -63.7(6)
O11 C51 C52 C53 -62.3(6)
C50 C51 C52 C53 57.9(7)
O12 C54 C55 C56 35.8(13)
O12 C54 C55 C60 -153.0(7)
C54 C55 C56 C57 179.1(10)
C60 C55 C56 C57 16(2)
C55 C56 C57 C58 -9(2)
C56 C57 C58 C59 5(2)
C57 C58 C59 C60 -1(2)
C58 C59 C60 C55 3(2)
C56 C55 C60 C59 -15(3)
C54 C55 C60 C59 -179.9(12)
C9 C8 N2 N1 176.6(4)
S1 N1 N2 C8 -172.3(4)
C48 C47 N4 N3 -173.5(5)
S2 N3 N4 C47 -159.2(4)
C3 C2 O1 C1 176.1(5)
C7 C2 O1 C1 -3.4(7)
C11 C10 O4 Si5 100.4(4)
C9 C10 O4 Si5 -136.1(3)
C11 C12 O5 Si1 -163.7(3)
C13 C12 O5 Si1 71.1(5)
C14 C13 O6 C15 -68.4(5)
C12 C13 O6 C15 166.8(4)
C16 C15 O6 C13 -169.3(4)
C46 C41 O7 C40 174.5(9)
C42 C41 O7 C40 -4.7(11)
C50 C49 O10 Si13 -89.9(5)
C48 C49 O10 Si13 147.5(4)
C50 C51 O11 Si9 143.0(4)
C52 C51 O11 Si9 -93.8(5)
C53 C52 O12 C54 79.2(8)
C51 C52 O12 C54 -156.8(6)
C55 C54 O12 C52 89.0(8)
N2 N1 S1 O3 39.3(5)
N2 N1 S1 O2 168.4(4)
N2 N1 S1 C5 -76.8(5)
C6 C5 S1 O3 -37.9(5)
C4 C5 S1 O3 142.9(4)
C6 C5 S1 O2 -170.0(4)
C4 C5 S1 O2 10.8(5)
C6 C5 S1 N1 78.9(5)
C4 C5 S1 N1 -100.3(4)
N4 N3 S2 O8 -52.0(4)
N4 N3 S2 O9 179.8(4)
N4 N3 S2 C44 64.7(4)
C45 C44 S2 O8 5.8(7)
C43 C44 S2 O8 -173.6(5)
C45 C44 S2 O9 137.6(7)
C43 C44 S2 O9 -41.8(6)
C45 C44 S2 N3 -111.6(7)
C43 C44 S2 N3 68.9(6)
C12 O5 Si1 Si4 145.2(3)
C12 O5 Si1 Si2 25.5(4)
C12 O5 Si1 Si3 -99.2(3)
O5 Si1 Si2 C23 -58.3(3)
Si4 Si1 Si2 C23 -172.0(2)
Si3 Si1 Si2 C23 66.7(2)
O5 Si1 Si2 C24 -177.2(2)
Si4 Si1 Si2 C24 69.1(2)
Si3 Si1 Si2 C24 -52.2(2)
O5 Si1 Si2 C22 64.4(3)
Si4 Si1 Si2 C22 -49.3(2)
Si3 Si1 Si2 C22 -170.6(2)
O5 Si1 Si3 C27 -35.0(3)
Si4 Si1 Si3 C27 75.5(2)
Si2 Si1 Si3 C27 -161.8(2)
O5 Si1 Si3 C26 -152.2(3)
Si4 Si1 Si3 C26 -41.7(2)
Si2 Si1 Si3 C26 80.9(2)
O5 Si1 Si3 C25 88.0(3)
Si4 Si1 Si3 C25 -161.5(2)
Si2 Si1 Si3 C25 -38.9(2)
O5 Si1 Si4 C28 178.9(2)
Si2 Si1 Si4 C28 -59.6(2)
Si3 Si1 Si4 C28 62.2(2)
O5 Si1 Si4 C29 55.9(2)
Si2 Si1 Si4 C29 177.44(19)
Si3 Si1 Si4 C29 -60.7(2)
O5 Si1 Si4 C30 -60.5(2)
Si2 Si1 Si4 C30 61.0(2)
Si3 Si1 Si4 C30 -177.18(19)
C10 O4 Si5 Si8 -172.3(3)
C10 O4 Si5 Si7 70.4(4)
C10 O4 Si5 Si6 -50.9(4)
O4 Si5 Si6 C31 -52.7(3)
Si8 Si5 Si6 C31 61.0(2)
Si7 Si5 Si6 C31 -174.6(2)
O4 Si5 Si6 C32 70.8(3)
Si8 Si5 Si6 C32 -175.5(2)
Si7 Si5 Si6 C32 -51.0(3)
O4 Si5 Si6 C33 -170.0(3)
Si8 Si5 Si6 C33 -56.4(3)
Si7 Si5 Si6 C33 68.1(3)
O4 Si5 Si7 C36 65.5(2)
Si8 Si5 Si7 C36 -44.0(2)
Si6 Si5 Si7 C36 -169.4(2)
O4 Si5 Si7 C35 -174.4(2)
Si8 Si5 Si7 C35 76.1(2)
Si6 Si5 Si7 C35 -49.3(2)
O4 Si5 Si7 C34 -53.4(2)
Si8 Si5 Si7 C34 -162.9(2)
Si6 Si5 Si7 C34 71.7(2)
O4 Si5 Si8 C39 70.6(4)
Si7 Si5 Si8 C39 -174.0(3)
Si6 Si5 Si8 C39 -51.6(3)
O4 Si5 Si8 C37 -167.1(4)
Si7 Si5 Si8 C37 -51.8(4)
Si6 Si5 Si8 C37 70.7(4)
O4 Si5 Si8 C38 -46.9(3)
Si7 Si5 Si8 C38 68.4(3)
Si6 Si5 Si8 C38 -169.1(3)
C51 O11 Si9 Si11 135.5(4)
C51 O11 Si9 Si12 14.1(5)
C51 O11 Si9 Si10 -109.9(4)
O11 Si9 Si10 C71 -31.0(3)
Si11 Si9 Si10 C71 81.5(3)
Si12 Si9 Si10 C71 -159.6(3)
O11 Si9 Si10 C70 91.4(3)
Si11 Si9 Si10 C70 -156.1(2)
Si12 Si9 Si10 C70 -37.2(2)
O11 Si9 Si10 C72 -148.3(3)
Si11 Si9 Si10 C72 -35.9(3)
Si12 Si9 Si10 C72 83.1(3)
O11 Si9 Si11 C73 64.7(3)
Si12 Si9 Si11 C73 -170.4(2)
Si10 Si9 Si11 C73 -53.6(2)
O11 Si9 Si11 C74 -173.7(3)
Si12 Si9 Si11 C74 -48.8(2)
Si10 Si9 Si11 C74 68.0(2)
O11 Si9 Si11 C75 -53.5(3)
Si12 Si9 Si11 C75 71.4(2)
Si10 Si9 Si11 C75 -171.8(2)
O11 Si9 Si12 C76 -173.1(3)
Si11 Si9 Si12 C76 69.5(3)
Si10 Si9 Si12 C76 -46.9(3)
O11 Si9 Si12 C78 -56.8(3)
Si11 Si9 Si12 C78 -174.1(2)
Si10 Si9 Si12 C78 69.5(2)
O11 Si9 Si12 C77 70.6(3)
Si11 Si9 Si12 C77 -46.7(2)
Si10 Si9 Si12 C77 -163.1(2)
C49 O10 Si13 Si16 25.1(5)
C49 O10 Si13 Si14 144.1(4)
C49 O10 Si13 Si15 -96.6(4)
O10 Si13 Si14 C61 -51.0(3)
Si16 Si13 Si14 C61 72.5(2)
Si15 Si13 Si14 C61 -164.5(2)
O10 Si13 Si14 C63 -171.0(3)
Si16 Si13 Si14 C63 -47.5(3)
Si15 Si13 Si14 C63 75.6(3)
O10 Si13 Si14 C62 67.1(3)
Si16 Si13 Si14 C62 -169.5(2)
Si15 Si13 Si14 C62 -46.4(3)
O10 Si13 Si15 C65 -152.8(3)
Si16 Si13 Si15 C65 81.5(3)
Si14 Si13 Si15 C65 -41.5(3)
O10 Si13 Si15 C64 -34.3(3)
Si16 Si13 Si15 C64 -159.9(2)
Si14 Si13 Si15 C64 77.1(3)
O10 Si13 Si15 C66 84.7(3)
Si16 Si13 Si15 C66 -41.0(3)
Si14 Si13 Si15 C66 -164.0(3)
O10 Si13 Si16 C67 -164.4(3)
Si14 Si13 Si16 C67 80.6(2)
Si15 Si13 Si16 C67 -44.8(2)
O10 Si13 Si16 C68 -46.2(3)
Si14 Si13 Si16 C68 -161.2(2)
Si15 Si13 Si16 C68 73.3(2)
O10 Si13 Si16 C69 78.9(3)
Si14 Si13 Si16 C69 -36.1(2)
Si15 Si13 Si16 C69 -161.6(2)
